data_7203729
loop_
_publ_author_name
'Eugenio Coronado'
'Simona Curreli'
'Carlos Gim\'enez-Saiz'
'Carlos J. G\'omez-Garc\'ia'

_publ_section_title
;
 A novel paramagnetic molecular superconductor formed by
 bis(ethylenedithio)tetrathiafulvalene, tris(oxalato)ferrate(iii)
 anions and bromobenzene as guest molecule:
 ET4[(H3O)Fe(C2O4)3]&#xFFFD;C6H5Br
;
_journal_issue 14
_journal_name_full 'Journal of Materials Chemistry'
_journal_page_first 1429
_journal_paper_doi 10.1039/b500107m
_journal_volume 15
_journal_year 2005
_chemical_formula_moiety '4(C10 H8 S8), (C6 Fe O12), (C6 H5 Br), (H3 O)'
_chemical_formula_sum 'C52 H40 Br Fe O13 S32'
_chemical_formula_weight 2034.52
_chemical_name_systematic
;
?
;
_space_group_IT_number 15
_symmetry_cell_setting monoclinic
_symmetry_space_group_name_Hall '-C 2yc'
_symmetry_space_group_name_H-M 'C 1 2/c 1'
_atom_sites_solution_hydrogens geom
_atom_sites_solution_primary direct
_atom_sites_solution_secondary difmap
_audit_creation_method SHELXL-97
_cell_angle_alpha 90.00
_cell_angle_beta 93.238(5)
_cell_angle_gamma 90.00
_cell_formula_units_Z 4
_cell_length_a 10.2875(3)
_cell_length_b 20.0546(15)
_cell_length_c 35.513(2)
_cell_measurement_reflns_used 113186
_cell_measurement_temperature 292(2)
_cell_measurement_theta_max 27.485
_cell_measurement_theta_min 0.998
_cell_volume 7315.1(7)
_computing_cell_refinement 'HKL Scalepack (Otwinowski & Minor 1997)'
_computing_data_collection 'Collect (Nonius BV, 1997-2000)'
_computing_data_reduction
;
HKL Denzo and Scalepack (Otwinowski & Minor 1997)
;
_computing_molecular_graphics 'Ortep-3 for Windows (Farrugia, 1997)'
_computing_publication_material 'WinGX publication routines (Farrugia, 1999)'
_computing_structure_refinement 'SHELXL-97 (Sheldrick, 1997)'
_computing_structure_solution 'SIR97 (Altomare et al., 1997)'
_diffrn_ambient_temperature 292(2)
_diffrn_detector_area_resol_mean 9
_diffrn_measured_fraction_theta_full 0.979
_diffrn_measured_fraction_theta_max 0.979
_diffrn_measurement_device_type KappaCCD
_diffrn_measurement_method CCD
_diffrn_radiation_monochromator 'horizonally mounted graphite crystal'
_diffrn_radiation_source 'fine-focus sealed tube'
_diffrn_radiation_type MoK\a
_diffrn_radiation_wavelength 0.71073
_diffrn_reflns_av_R_equivalents 0.0741
_diffrn_reflns_av_sigmaI/netI 0.0784
_diffrn_reflns_limit_h_max 13
_diffrn_reflns_limit_h_min -13
_diffrn_reflns_limit_k_max 26
_diffrn_reflns_limit_k_min -26
_diffrn_reflns_limit_l_max 45
_diffrn_reflns_limit_l_min -46
_diffrn_reflns_number 38333
_diffrn_reflns_theta_full 27.48
_diffrn_reflns_theta_max 27.48
_diffrn_reflns_theta_min 2.03
_exptl_absorpt_coefficient_mu 1.726
_exptl_absorpt_correction_T_max 0.774
_exptl_absorpt_correction_T_min 0.672
_exptl_absorpt_correction_type multi-scan
_exptl_absorpt_process_details
;
multi-scan from symmetry-related measurements
Sortav (Blessing 1995)
;
_exptl_crystal_colour black
_exptl_crystal_density_diffrn 1.847
_exptl_crystal_density_method 'not measured'
_exptl_crystal_description prism
_exptl_crystal_F_000 4116
_exptl_crystal_size_max 0.40
_exptl_crystal_size_mid 0.20
_exptl_crystal_size_min 0.15
_refine_diff_density_max 0.746
_refine_diff_density_min -0.931
_refine_diff_density_rms 0.117
_refine_ls_extinction_method none
_refine_ls_goodness_of_fit_ref 1.060
_refine_ls_hydrogen_treatment mixed
_refine_ls_matrix_type full
_refine_ls_number_parameters 487
_refine_ls_number_reflns 8228
_refine_ls_number_restraints 0
_refine_ls_restrained_S_all 1.060
_refine_ls_R_factor_all 0.1086
_refine_ls_R_factor_gt 0.0487
_refine_ls_shift/su_max 0.005
_refine_ls_shift/su_mean 0.000
_refine_ls_structure_factor_coef Fsqd
_refine_ls_weighting_details 'calc w=1/[\s^2^(Fo^2^)+(0.0639P)^2^+0.6031P] where P=(Fo^2^+2Fc^2^)/3'
_refine_ls_weighting_scheme calc
_refine_ls_wR_factor_gt 0.1089
_refine_ls_wR_factor_ref 0.1333
_reflns_number_gt 4980
_reflns_number_total 8228
_reflns_threshold_expression >2sigma(I)
_cod_data_source_file b500107m.txt
_cod_data_source_block ETFeBr
_cod_depositor_comments
;
The following automatic conversions were performed:
'_symmetry_cell_setting' value 'Monoclinic' changed to 'monoclinic'
according to '/home/saulius/struct/CIF-dictionaries/cif_core.dic'
dictionary named 'cif_core.dic' version 2.4.1 from 2010-06-29.

Automatic conversion script
Id: cif_fix_enum 1527 2010-12-29 10:47:43Z saulius 
;
_cod_original_cell_volume 7315.0(7)
_cod_original_sg_symbol_H-M 'C 2/c'
_cod_database_code 7203729

loop_
_symmetry_equiv_pos_as_xyz
'x, y, z'
'-x, y, -z+1/2'
'x+1/2, y+1/2, z'
'-x+1/2, y+1/2, -z+1/2'
'-x, -y, -z'
'x, -y, z-1/2'
'-x+1/2, -y+1/2, -z'
'x+1/2, -y+1/2, z-1/2'

loop_
_atom_site_label
_atom_site_type_symbol
_atom_site_fract_x
_atom_site_fract_y
_atom_site_fract_z
_atom_site_U_iso_or_equiv
_atom_site_adp_type
_atom_site_occupancy
_atom_site_symmetry_multiplicity
_atom_site_calc_flag
_atom_site_refinement_flags
_atom_site_disorder_assembly
_atom_site_disorder_group
S1 S -0.07720(10) 0.21363(5) 0.00861(3) 0.0401(3) Uani 1 1 d . . .
S2 S 0.16517(10) 0.14353(5) 0.03135(3) 0.0372(3) Uani 1 1 d . . .
S3 S 0.03920(10) 0.24532(5) -0.07269(3) 0.0402(3) Uani 1 1 d . . .
S4 S 0.27889(10) 0.17410(5) -0.04902(3) 0.0388(3) Uani 1 1 d . . .
S5 S -0.20272(10) 0.19278(5) 0.07961(3) 0.0463(3) Uani 1 1 d . . .
S6 S 0.08970(10) 0.11113(5) 0.10813(3) 0.0432(3) Uani 1 1 d . . .
S7 S 0.11348(13) 0.27277(6) -0.14957(3) 0.0564(3) Uani 1 1 d . . .
S8 S 0.40513(11) 0.19294(5) -0.12067(3) 0.0493(3) Uani 1 1 d . . .
C1 C 0.0764(4) 0.18765(17) -0.00350(10) 0.0317(9) Uani 1 1 d . . .
C2 C 0.1253(4) 0.20099(17) -0.03758(10) 0.0325(9) Uani 1 1 d . . .
C3 C -0.0649(4) 0.17985(17) 0.05411(11) 0.0352(9) Uani 1 1 d . . .
C4 C 0.0470(4) 0.14786(17) 0.06457(10) 0.0324(9) Uani 1 1 d . . .
C5 C 0.1595(4) 0.23945(17) -0.10534(10) 0.0356(9) Uani 1 1 d . . .
C6 C 0.2703(4) 0.20750(17) -0.09443(10) 0.0331(9) Uani 1 1 d . . .
C7 C -0.1448(4) 0.17028(19) 0.12682(11) 0.0445(11) Uani 1 1 d . . .
H7A H -0.0917 0.2064 0.1374 0.053 Uiso 1 1 calc R . .
H7B H -0.2190 0.1652 0.1423 0.053 Uiso 1 1 calc R . .
C8 C -0.0656(4) 0.10637(18) 0.12885(12) 0.0437(11) Uani 1 1 d . . .
H8A H -0.1163 0.0712 0.1163 0.052 Uiso 1 1 calc R . .
H8B H -0.0513 0.0938 0.1551 0.052 Uiso 1 1 calc R . .
C9 C 0.2589(5) 0.2601(3) -0.17532(12) 0.0692(15) Uani 1 1 d . . .
H9A H 0.2348 0.2613 -0.2021 0.083 Uiso 1 1 calc R . .
H9B H 0.3181 0.2970 -0.1698 0.083 Uiso 1 1 calc R . .
C10 C 0.3291(5) 0.1963(2) -0.16650(13) 0.0629(14) Uani 1 1 d . . .
H10A H 0.3948 0.1899 -0.1847 0.076 Uiso 1 1 calc R . .
H10B H 0.2677 0.1597 -0.1694 0.076 Uiso 1 1 calc R . .
S9 S 0.52566(10) 0.08826(5) 0.01982(3) 0.0395(3) Uani 1 1 d . . .
S10 S 0.75880(10) 0.01171(5) 0.04408(3) 0.0378(3) Uani 1 1 d . . .
S11 S 0.64626(10) 0.11726(5) -0.05979(3) 0.0393(3) Uani 1 1 d . . .
S12 S 0.88212(10) 0.04236(5) -0.03613(3) 0.0373(3) Uani 1 1 d . . .
S13 S 0.39421(11) 0.07220(6) 0.09000(3) 0.0585(4) Uani 1 1 d . . .
S14 S 0.67385(10) -0.01617(5) 0.12085(3) 0.0466(3) Uani 1 1 d . . .
S15 S 0.74096(12) 0.15764(6) -0.13353(3) 0.0514(3) Uani 1 1 d . . .
S16 S 1.01737(10) 0.07202(5) -0.10570(3) 0.0416(3) Uani 1 1 d . . .
C11 C 0.6791(4) 0.05927(17) 0.00916(10) 0.0311(9) Uani 1 1 d . . .
C12 C 0.7302(4) 0.07211(17) -0.02460(10) 0.0317(9) Uani 1 1 d . . .
C13 C 0.5314(4) 0.05536(17) 0.06528(10) 0.0326(9) Uani 1 1 d . A .
C14 C 0.6377(4) 0.02017(17) 0.07663(10) 0.0321(9) Uani 1 1 d . A .
C15 C 0.7732(4) 0.11729(17) -0.09063(10) 0.0320(9) Uani 1 1 d . B .
C16 C 0.8815(4) 0.08323(17) -0.07936(10) 0.0317(9) Uani 1 1 d . B .
C17A C 0.4534(16) 0.0532(6) 0.1389(3) 0.043(3) Uani 0.684(17) 1 d P A 1
H17A H 0.5128 0.0880 0.1479 0.051 Uiso 0.684(17) 1 calc PR A 1
H17B H 0.3802 0.0529 0.1550 0.051 Uiso 0.684(17) 1 calc PR A 1
C18A C 0.5224(6) -0.0135(5) 0.14211(18) 0.037(2) Uani 0.684(17) 1 d P A 1
H18A H 0.4659 -0.0474 0.1306 0.044 Uiso 0.684(17) 1 calc PR A 1
H18B H 0.5365 -0.0247 0.1686 0.044 Uiso 0.684(17) 1 calc PR A 1
C17B C 0.421(4) 0.0331(19) 0.1298(9) 0.082(12) Uani 0.316(17) 1 d P A 2
H17C H 0.3639 0.0521 0.1478 0.099 Uiso 0.316(17) 1 calc PR A 2
H17D H 0.3951 -0.0130 0.1259 0.099 Uiso 0.316(17) 1 calc PR A 2
C18B C 0.553(2) 0.0338(15) 0.1466(4) 0.068(8) Uani 0.316(17) 1 d P A 2
H18C H 0.5508 0.0169 0.1722 0.082 Uiso 0.316(17) 1 calc PR A 2
H18D H 0.5824 0.0796 0.1482 0.082 Uiso 0.316(17) 1 calc PR A 2
C19A C 0.8585(12) 0.1268(7) -0.1641(3) 0.044(3) Uani 0.67(3) 1 d P B 1
H19A H 0.8157 0.1195 -0.1888 0.052 Uiso 0.67(3) 1 calc PR B 1
H19B H 0.9239 0.1611 -0.1668 0.052 Uiso 0.67(3) 1 calc PR B 1
C20A C 0.9267(11) 0.0633(7) -0.1517(2) 0.040(3) Uani 0.67(3) 1 d P B 1
H20A H 0.9866 0.0504 -0.1706 0.048 Uiso 0.67(3) 1 calc PR B 1
H20B H 0.8627 0.0280 -0.1501 0.048 Uiso 0.67(3) 1 calc PR B 1
C19B C 0.828(3) 0.0990(16) -0.1613(8) 0.059(7) Uani 0.33(3) 1 d P B 2
H19C H 0.7902 0.0552 -0.1582 0.071 Uiso 0.33(3) 1 calc PR B 2
H19D H 0.8142 0.1111 -0.1876 0.071 Uiso 0.33(3) 1 calc PR B 2
C20B C 0.974(3) 0.0937(14) -0.1522(6) 0.061(7) Uani 0.33(3) 1 d P B 2
H20C H 1.0139 0.1362 -0.1576 0.074 Uiso 0.33(3) 1 calc PR B 2
H20D H 1.0095 0.0607 -0.1688 0.074 Uiso 0.33(3) 1 calc PR B 2
Fe1 Fe 1.0000 0.08179(4) 0.2500 0.0375(2) Uani 1 2 d S . .
C21 C 1.0454(4) 0.2171(2) 0.26816(11) 0.0446(11) Uani 1 1 d . . .
C22 C 0.7698(4) 0.0214(2) 0.27091(12) 0.0428(11) Uani 1 1 d . . .
C23 C 0.7922(4) -0.0054(2) 0.23062(11) 0.0408(10) Uani 1 1 d . . .
O1 O 1.0725(3) 0.15896(13) 0.28108(7) 0.0480(8) Uani 1 1 d . . .
O2 O 1.0853(3) 0.27013(15) 0.28202(10) 0.0673(10) Uani 1 1 d . . .
O3 O 0.8500(3) 0.06600(13) 0.28285(7) 0.0443(7) Uani 1 1 d . . .
O4 O 0.8964(3) 0.01728(13) 0.21710(7) 0.0448(7) Uani 1 1 d . . .
O5 O 0.6801(3) -0.00177(15) 0.28832(8) 0.0600(9) Uani 1 1 d . . .
O6 O 0.7157(3) -0.04420(14) 0.21518(8) 0.0560(8) Uani 1 1 d . . .
Br1 Br 0.5000 0.35323(4) 0.2500 0.0968(4) Uani 1 2 d S . .
C24 C 0.5000 0.2584(3) 0.2500 0.0559(17) Uani 1 2 d S . .
C25 C 0.5957(5) 0.2260(2) 0.23107(14) 0.0630(13) Uani 1 1 d . . .
H25 H 0.6584 0.2498 0.2188 0.076 Uiso 1 1 calc R . .
C26 C 0.5951(6) 0.1582(3) 0.23094(17) 0.0843(18) Uani 1 1 d . . .
H26 H 0.6575 0.1349 0.2183 0.101 Uiso 1 1 calc R . .
C27 C 0.5000 0.1235(4) 0.2500 0.105(3) Uani 1 2 d S . .
H27 H 0.5000 0.0771 0.2500 0.126 Uiso 1 2 calc SR . .
O1W O 0.5000 -0.0995(2) 0.2500 0.0789(16) Uani 1 2 d S . .

loop_
_atom_site_aniso_label
_atom_site_aniso_U_11
_atom_site_aniso_U_22
_atom_site_aniso_U_33
_atom_site_aniso_U_23
_atom_site_aniso_U_13
_atom_site_aniso_U_12
S1 0.0339(6) 0.0494(6) 0.0372(6) 0.0040(5) 0.0042(5) 0.0094(5)
S2 0.0313(6) 0.0473(6) 0.0337(5) 0.0081(5) 0.0074(5) 0.0078(4)
S3 0.0379(6) 0.0477(6) 0.0350(6) 0.0063(5) 0.0029(5) 0.0091(5)
S4 0.0338(6) 0.0437(6) 0.0392(6) 0.0076(5) 0.0049(5) 0.0070(5)
S5 0.0338(6) 0.0595(7) 0.0464(7) 0.0026(6) 0.0115(5) 0.0102(5)
S6 0.0383(6) 0.0539(6) 0.0382(6) 0.0125(5) 0.0099(5) 0.0060(5)
S7 0.0723(9) 0.0625(7) 0.0338(6) 0.0093(6) -0.0015(6) 0.0071(6)
S8 0.0491(7) 0.0471(6) 0.0540(7) 0.0027(5) 0.0231(6) 0.0016(5)
C1 0.031(2) 0.034(2) 0.031(2) -0.0015(17) 0.0025(18) 0.0003(16)
C2 0.033(2) 0.035(2) 0.030(2) -0.0010(17) 0.0012(18) 0.0015(17)
C3 0.036(2) 0.033(2) 0.037(2) -0.0036(18) 0.0080(19) -0.0008(17)
C4 0.033(2) 0.035(2) 0.030(2) 0.0041(17) 0.0068(18) 0.0002(17)
C5 0.046(3) 0.032(2) 0.029(2) -0.0008(17) 0.0059(19) -0.0018(18)
C6 0.039(2) 0.0300(19) 0.030(2) -0.0004(17) 0.0065(19) -0.0011(17)
C7 0.049(3) 0.045(2) 0.041(2) -0.002(2) 0.016(2) 0.003(2)
C8 0.046(3) 0.044(2) 0.042(2) 0.002(2) 0.015(2) -0.003(2)
C9 0.069(4) 0.107(4) 0.032(3) 0.011(3) 0.001(2) -0.032(3)
C10 0.072(4) 0.062(3) 0.057(3) -0.013(3) 0.020(3) -0.007(3)
S9 0.0344(6) 0.0550(6) 0.0295(5) 0.0085(5) 0.0056(5) 0.0132(5)
S10 0.0341(6) 0.0477(6) 0.0322(6) 0.0071(5) 0.0071(5) 0.0109(5)
S11 0.0341(6) 0.0550(6) 0.0293(5) 0.0067(5) 0.0074(5) 0.0147(5)
S12 0.0339(6) 0.0445(6) 0.0339(5) 0.0053(5) 0.0061(5) 0.0099(5)
S13 0.0437(7) 0.0897(9) 0.0440(7) 0.0235(6) 0.0190(6) 0.0293(6)
S14 0.0350(6) 0.0618(7) 0.0435(6) 0.0260(5) 0.0087(5) 0.0069(5)
S15 0.0635(8) 0.0580(7) 0.0341(6) 0.0134(5) 0.0154(6) 0.0233(6)
S16 0.0356(6) 0.0450(6) 0.0458(6) 0.0022(5) 0.0164(5) 0.0069(5)
C11 0.030(2) 0.037(2) 0.0261(19) 0.0019(17) 0.0042(17) 0.0045(17)
C12 0.031(2) 0.039(2) 0.0255(19) -0.0022(17) 0.0023(17) 0.0057(17)
C13 0.033(2) 0.0349(19) 0.030(2) 0.0078(17) 0.0080(18) 0.0066(17)
C14 0.031(2) 0.036(2) 0.029(2) 0.0065(17) 0.0037(18) 0.0009(17)
C15 0.031(2) 0.035(2) 0.031(2) 0.0025(17) 0.0077(18) 0.0053(17)
C16 0.034(2) 0.0312(19) 0.030(2) -0.0001(16) 0.0100(18) -0.0026(16)
C17A 0.053(8) 0.052(5) 0.024(6) 0.010(5) 0.009(5) 0.026(5)
C18A 0.036(4) 0.044(5) 0.031(3) 0.012(3) 0.012(3) 0.002(3)
C17B 0.07(2) 0.14(3) 0.039(16) -0.019(15) 0.016(14) 0.019(19)
C18B 0.104(18) 0.078(18) 0.023(8) 0.007(10) 0.022(10) 0.008(14)
C19A 0.034(6) 0.062(7) 0.036(4) 0.003(5) 0.016(4) 0.001(4)
C20A 0.052(6) 0.040(6) 0.030(4) -0.006(4) 0.015(4) 0.003(4)
C19B 0.058(15) 0.09(2) 0.034(10) -0.023(13) 0.016(9) -0.030(13)
C20B 0.085(17) 0.048(12) 0.057(11) 0.004(9) 0.049(11) -0.002(11)
Fe1 0.0451(5) 0.0395(4) 0.0283(4) 0.000 0.0064(4) 0.000
C21 0.047(3) 0.045(2) 0.043(3) -0.004(2) 0.016(2) -0.004(2)
C22 0.041(3) 0.050(3) 0.038(2) 0.012(2) 0.007(2) 0.013(2)
C23 0.043(3) 0.044(2) 0.036(2) 0.006(2) 0.002(2) 0.008(2)
O1 0.065(2) 0.0427(16) 0.0363(16) -0.0029(13) -0.0003(15) 0.0001(14)
O2 0.079(2) 0.0482(18) 0.076(2) -0.0193(17) 0.012(2) -0.0086(17)
O3 0.0474(18) 0.0519(16) 0.0348(16) -0.0043(14) 0.0113(14) -0.0003(14)
O4 0.0466(18) 0.0550(17) 0.0342(16) -0.0063(13) 0.0136(14) -0.0068(14)
O5 0.056(2) 0.079(2) 0.0473(19) 0.0042(17) 0.0224(17) -0.0065(17)
O6 0.051(2) 0.067(2) 0.0500(19) -0.0066(17) 0.0006(16) -0.0160(17)
Br1 0.1609(10) 0.0571(5) 0.0793(6) 0.000 0.0687(7) 0.000
C24 0.073(5) 0.053(4) 0.040(4) 0.000 -0.006(4) 0.000
C25 0.065(4) 0.065(3) 0.056(3) -0.003(3) -0.017(3) 0.009(3)
C26 0.071(4) 0.076(4) 0.101(5) -0.014(4) -0.036(4) 0.019(3)
C27 0.092(8) 0.057(5) 0.160(10) 0.000 -0.054(7) 0.000
O1W 0.077(4) 0.065(3) 0.097(4) 0.000 0.027(3) 0.000

loop_
_atom_type_symbol
_atom_type_description
_atom_type_scat_dispersion_real
_atom_type_scat_dispersion_imag
_atom_type_scat_source
Fe Fe 0.3463 0.8444 'International Tables Vol C Tables 4.2.6.8 and 6.1.1.4'
S S 0.1246 0.1234 'International Tables Vol C Tables 4.2.6.8 and 6.1.1.4'
C C 0.0033 0.0016 'International Tables Vol C Tables 4.2.6.8 and 6.1.1.4'
H H 0.0000 0.0000 'International Tables Vol C Tables 4.2.6.8 and 6.1.1.4'
O O 0.0106 0.0060 'International Tables Vol C Tables 4.2.6.8 and 6.1.1.4'
Br Br -0.2901 2.4595 'International Tables Vol C Tables 4.2.6.8 and 6.1.1.4'

loop_
_geom_angle_atom_site_label_1
_geom_angle_atom_site_label_2
_geom_angle_atom_site_label_3
_geom_angle
_geom_angle_site_symmetry_1
_geom_angle_site_symmetry_3
_geom_angle_publ_flag
C1 S1 C3 95.34(17) . . ?
C1 S2 C4 95.61(17) . . ?
C2 S3 C5 95.19(18) . . ?
C2 S4 C6 95.60(18) . . ?
C3 S5 C7 102.12(19) . . ?
C4 S6 C8 101.53(19) . . ?
C5 S7 C9 102.2(2) . . ?
C6 S8 C10 99.3(2) . . ?
C2 C1 S2 121.8(3) . . ?
C2 C1 S1 123.1(3) . . ?
S2 C1 S1 115.12(19) . . ?
C1 C2 S3 122.7(3) . . ?
C1 C2 S4 122.2(3) . . ?
S3 C2 S4 115.2(2) . . ?
C4 C3 S5 129.2(3) . . ?
C4 C3 S1 117.0(3) . . ?
S5 C3 S1 113.8(2) . . ?
C3 C4 S2 117.0(3) . . ?
C3 C4 S6 127.7(3) . . ?
S2 C4 S6 115.3(2) . . ?
C6 C5 S3 117.5(3) . . ?
C6 C5 S7 128.5(3) . . ?
S3 C5 S7 113.9(2) . . ?
C5 C6 S8 127.9(3) . . ?
C5 C6 S4 116.6(3) . . ?
S8 C6 S4 115.5(2) . . ?
C8 C7 S5 113.8(3) . . ?
C8 C7 H7A 108.8 . . ?
S5 C7 H7A 108.8 . . ?
C8 C7 H7B 108.8 . . ?
S5 C7 H7B 108.8 . . ?
H7A C7 H7B 107.7 . . ?
C7 C8 S6 115.0(3) . . ?
C7 C8 H8A 108.5 . . ?
S6 C8 H8A 108.5 . . ?
C7 C8 H8B 108.5 . . ?
S6 C8 H8B 108.5 . . ?
H8A C8 H8B 107.5 . . ?
C10 C9 S7 114.6(3) . . ?
C10 C9 H9A 108.6 . . ?
S7 C9 H9A 108.6 . . ?
C10 C9 H9B 108.6 . . ?
S7 C9 H9B 108.6 . . ?
H9A C9 H9B 107.6 . . ?
C9 C10 S8 114.2(3) . . ?
C9 C10 H10A 108.7 . . ?
S8 C10 H10A 108.7 . . ?
C9 C10 H10B 108.7 . . ?
S8 C10 H10B 108.7 . . ?
H10A C10 H10B 107.6 . . ?
C13 S9 C11 95.23(17) . . ?
C11 S10 C14 95.35(17) . . ?
C12 S11 C15 95.30(17) . . ?
C16 S12 C12 95.03(17) . . ?
C17B S13 C13 104.1(15) . . ?
C13 S13 C17A 101.6(5) . . ?
C14 S14 C18A 102.9(2) . . ?
C14 S14 C18B 95.9(6) . . ?
C15 S15 C19A 105.6(4) . . ?
C15 S15 C19B 95.7(11) . . ?
C16 S16 C20B 107.9(7) . . ?
C16 S16 C20A 96.2(4) . . ?
C12 C11 S10 122.9(3) . . ?
C12 C11 S9 121.9(3) . . ?
S10 C11 S9 115.20(19) . . ?
C11 C12 S11 122.2(3) . . ?
C11 C12 S12 122.6(3) . . ?
S11 C12 S12 115.22(19) . . ?
C14 C13 S13 128.4(3) . . ?
C14 C13 S9 117.5(3) . . ?
S13 C13 S9 114.1(2) . . ?
C13 C14 S14 127.9(3) . . ?
C13 C14 S10 116.7(3) . . ?
S14 C14 S10 115.3(2) . . ?
C16 C15 S15 127.5(3) . . ?
C16 C15 S11 116.6(3) . . ?
S15 C15 S11 115.8(2) . . ?
C15 C16 S16 125.5(3) . . ?
C15 C16 S12 117.5(3) . . ?
S16 C16 S12 116.8(2) . . ?
C18A C17A S13 112.3(8) . . ?
C18A C17A H17A 109.1 . . ?
S13 C17A H17A 109.1 . . ?
C18A C17A H17B 109.1 . . ?
S13 C17A H17B 109.1 . . ?
H17A C17A H17B 107.9 . . ?
C17A C18A S14 114.5(8) . . ?
C17A C18A H18A 108.6 . . ?
S14 C18A H18A 108.6 . . ?
C17A C18A H18B 108.6 . . ?
S14 C18A H18B 108.6 . . ?
H18A C18A H18B 107.6 . . ?
C18B C17B S13 118(3) . . ?
C18B C17B H17C 107.9 . . ?
S13 C17B H17C 107.9 . . ?
C18B C17B H17D 107.9 . . ?
S13 C17B H17D 107.9 . . ?
H17C C17B H17D 107.2 . . ?
C17B C18B S14 115(2) . . ?
C17B C18B H18C 108.5 . . ?
S14 C18B H18C 108.5 . . ?
C17B C18B H18D 108.5 . . ?
S14 C18B H18D 108.5 . . ?
H18C C18B H18D 107.5 . . ?
C20A C19A S15 115.9(9) . . ?
C20A C19A H19A 108.3 . . ?
S15 C19A H19A 108.3 . . ?
C20A C19A H19B 108.3 . . ?
S15 C19A H19B 108.3 . . ?
H19A C19A H19B 107.4 . . ?
C19A C20A S16 112.4(9) . . ?
C19A C20A H20A 109.1 . . ?
S16 C20A H20A 109.1 . . ?
C19A C20A H20B 109.1 . . ?
S16 C20A H20B 109.1 . . ?
H20A C20A H20B 107.9 . . ?
C20B C19B S15 116(2) . . ?
C20B C19B H19C 108.2 . . ?
S15 C19B H19C 108.2 . . ?
C20B C19B H19D 108.2 . . ?
S15 C19B H19D 108.2 . . ?
H19C C19B H19D 107.3 . . ?
C19B C20B S16 114.5(19) . . ?
C19B C20B H20C 108.6 . . ?
S16 C20B H20C 108.6 . . ?
C19B C20B H20D 108.6 . . ?
S16 C20B H20D 108.6 . . ?
H20C C20B H20D 107.6 . . ?
O4 Fe1 O4 99.82(16) . 2_755 ?
O4 Fe1 O3 80.59(11) . . ?
O4 Fe1 O3 87.74(11) 2_755 . ?
O4 Fe1 O3 87.74(11) . 2_755 ?
O4 Fe1 O3 80.59(11) 2_755 2_755 ?
O3 Fe1 O3 161.88(16) . 2_755 ?
O4 Fe1 O1 168.30(12) . . ?
O4 Fe1 O1 90.46(12) 2_755 . ?
O3 Fe1 O1 94.34(11) . . ?
O3 Fe1 O1 99.54(11) 2_755 . ?
O4 Fe1 O1 90.46(12) . 2_755 ?
O4 Fe1 O1 168.30(12) 2_755 2_755 ?
O3 Fe1 O1 99.54(11) . 2_755 ?
O3 Fe1 O1 94.34(11) 2_755 2_755 ?
O1 Fe1 O1 79.93(16) . 2_755 ?
O2 C21 O1 125.6(4) . . ?
O2 C21 C21 120.3(3) . 2_755 ?
O1 C21 C21 114.1(2) . 2_755 ?
O5 C22 O3 126.0(4) . . ?
O5 C22 C23 119.0(4) . . ?
O3 C22 C23 115.0(3) . . ?
O6 C23 O4 126.3(4) . . ?
O6 C23 C22 120.7(4) . . ?
O4 C23 C22 113.0(4) . . ?
C21 O1 Fe1 115.9(3) . . ?
C22 O3 Fe1 114.9(2) . . ?
C23 O4 Fe1 116.0(3) . . ?
C25 C24 C25 124.0(6) 2_655 . ?
C25 C24 Br1 118.0(3) 2_655 . ?
C25 C24 Br1 118.0(3) . . ?
C26 C25 C24 117.9(5) . . ?
C26 C25 H25 121.1 . . ?
C24 C25 H25 121.1 . . ?
C25 C26 C27 119.8(6) . . ?
C25 C26 H26 120.1 . . ?
C27 C26 H26 120.1 . . ?
C26 C27 C26 120.6(8) . 2_655 ?
C26 C27 H27 119.7 . . ?
C26 C27 H27 119.7 2_655 . ?

loop_
_geom_bond_atom_site_label_1
_geom_bond_atom_site_label_2
_geom_bond_distance
_geom_bond_site_symmetry_2
_geom_bond_publ_flag
S1 C1 1.740(4) . ?
S1 C3 1.750(4) . ?
S2 C1 1.738(4) . ?
S2 C4 1.744(3) . ?
S3 C2 1.734(4) . ?
S3 C5 1.747(4) . ?
S4 C2 1.739(4) . ?
S4 C6 1.744(4) . ?
S5 C3 1.744(4) . ?
S5 C7 1.805(4) . ?
S6 C4 1.747(4) . ?
S6 C8 1.799(4) . ?
S7 C5 1.748(4) . ?
S7 C9 1.815(5) . ?
S8 C6 1.739(4) . ?
S8 C10 1.767(5) . ?
C1 C2 1.363(5) . ?
C3 C4 1.351(5) . ?
C5 C6 1.345(5) . ?
C7 C8 1.518(5) . ?
C7 H7A 0.9700 . ?
C7 H7B 0.9700 . ?
C8 H8A 0.9700 . ?
C8 H8B 0.9700 . ?
C9 C10 1.495(6) . ?
C9 H9A 0.9700 . ?
C9 H9B 0.9700 . ?
C10 H10A 0.9700 . ?
C10 H10B 0.9700 . ?
S9 C13 1.742(4) . ?
S9 C11 1.743(4) . ?
S10 C11 1.734(4) . ?
S10 C14 1.754(3) . ?
S11 C12 1.734(4) . ?
S11 C15 1.751(3) . ?
S12 C16 1.740(4) . ?
S12 C12 1.743(3) . ?
S13 C17B 1.62(3) . ?
S13 C13 1.737(3) . ?
S13 C17A 1.848(12) . ?
S14 C14 1.752(4) . ?
S14 C18A 1.770(6) . ?
S14 C18B 1.88(2) . ?
S15 C15 1.740(4) . ?
S15 C19A 1.780(10) . ?
S15 C19B 1.81(3) . ?
S16 C16 1.740(3) . ?
S16 C20B 1.74(2) . ?
S16 C20A 1.844(9) . ?
C11 C12 1.361(5) . ?
C13 C14 1.344(5) . ?
C15 C16 1.349(5) . ?
C17A C18A 1.515(16) . ?
C17A H17A 0.9700 . ?
C17A H17B 0.9700 . ?
C18A H18A 0.9700 . ?
C18A H18B 0.9700 . ?
C17B C18B 1.45(5) . ?
C17B H17C 0.9700 . ?
C17B H17D 0.9700 . ?
C18B H18C 0.9700 . ?
C18B H18D 0.9700 . ?
C19A C20A 1.51(2) . ?
C19A H19A 0.9700 . ?
C19A H19B 0.9700 . ?
C20A H20A 0.9700 . ?
C20A H20B 0.9700 . ?
C19B C20B 1.52(5) . ?
C19B H19C 0.9700 . ?
C19B H19D 0.9700 . ?
C20B H20C 0.9700 . ?
C20B H20D 0.9700 . ?
Fe1 O4 2.009(3) . ?
Fe1 O4 2.009(3) 2_755 ?
Fe1 O3 2.011(2) . ?
Fe1 O3 2.011(2) 2_755 ?
Fe1 O1 2.019(3) . ?
Fe1 O1 2.019(3) 2_755 ?
C21 O2 1.233(5) . ?
C21 O1 1.278(5) . ?
C21 C21 1.549(9) 2_755 ?
C22 O5 1.231(5) . ?
C22 O3 1.273(5) . ?
C22 C23 1.557(6) . ?
C23 O6 1.215(5) . ?
C23 O4 1.283(5) . ?
Br1 C24 1.902(6) . ?
C24 C25 1.385(5) 2_655 ?
C24 C25 1.385(5) . ?
C25 C26 1.359(6) . ?
C25 H25 0.9300 . ?
C26 C27 1.406(6) . ?
C26 H26 0.9300 . ?
C27 C26 1.406(6) 2_655 ?
C27 H27 0.9300 . ?
